data_4063247
_space_group_IT_number 19
_symmetry_space_group_name_Hall 'P 2ac 2ab'
_symmetry_space_group_name_H-M 'P 21 21 21'

loop_
_publ_author_name
'Andrew R. Battle'
'Peter G. Edwards'
'Robert Haigh'
'David E. Hibbs'
'Dongmei Li'
'Sam M. Liddiard'
'Paul D. Newman'

_publ_section_title
;
 Synthesis and Characterization of Iron(II) Complexes of 10- and
 11-Membered Triphosphamacrocycles
;
_journal_name_full Organometallics
_journal_page_first 377
_journal_page_last 386
_journal_volume 26
_journal_year 2007
_chemical_formula_sum 'C25 H36 F6 Fe P4'
_chemical_formula_weight 630.27
_chemical_name_systematic
; 
 ? 
;
_atom_sites_solution_hydrogens geom
_atom_sites_solution_primary direct
_atom_sites_solution_secondary difmap
_audit_creation_method SHELXL-97
_cell_angle_alpha 90.00
_cell_angle_beta 90.00
_cell_angle_gamma 90.00
_cell_formula_units_Z 4
_cell_length_a 9.0310(2)
_cell_length_b 15.2330(3)
_cell_length_c 19.7330(4)
_cell_measurement_temperature 150(2)
_cell_volume 2714.65(10)
_computing_structure_refinement 'SHELXL-97 (Sheldrick, 1997)'
_computing_structure_solution 'SHELXS-97 (Sheldrick, 1990)'
_diffrn_ambient_temperature 150(2)
_diffrn_measured_fraction_theta_full 0.994
_diffrn_measured_fraction_theta_max 0.994
_diffrn_radiation_monochromator graphite
_diffrn_radiation_source 'fine-focus sealed tube'
_diffrn_radiation_type MoK\a
_diffrn_radiation_wavelength 0.71073
_diffrn_reflns_av_R_equivalents 0.0826
_diffrn_reflns_av_sigmaI/netI 0.0638
_diffrn_reflns_limit_h_max 11
_diffrn_reflns_limit_h_min -11
_diffrn_reflns_limit_k_max 19
_diffrn_reflns_limit_k_min -19
_diffrn_reflns_limit_l_max 25
_diffrn_reflns_limit_l_min -25
_diffrn_reflns_number 27972
_diffrn_reflns_theta_full 27.48
_diffrn_reflns_theta_max 27.48
_diffrn_reflns_theta_min 3.65
_exptl_absorpt_coefficient_mu 0.847
_exptl_crystal_density_diffrn 1.542
_exptl_crystal_density_method 'not measured'
_exptl_crystal_F_000 1304
_refine_diff_density_max 0.427
_refine_diff_density_min -0.338
_refine_diff_density_rms 0.085
_refine_ls_abs_structure_details 'Flack H D (1983), Acta Cryst. A39, 876-881'
_refine_ls_abs_structure_Flack -0.011(17)
_refine_ls_extinction_coef 0.0035(6)
_refine_ls_extinction_expression Fc^*^=kFc[1+0.001xFc^2^\l^3^/sin(2\q)]^-1/4^
_refine_ls_extinction_method SHELXL
_refine_ls_goodness_of_fit_ref 1.065
_refine_ls_hydrogen_treatment mixed
_refine_ls_matrix_type full
_refine_ls_number_parameters 326
_refine_ls_number_reflns 6202
_refine_ls_number_restraints 0
_refine_ls_restrained_S_all 1.065
_refine_ls_R_factor_all 0.0602
_refine_ls_R_factor_gt 0.0403
_refine_ls_shift/su_max 0.001
_refine_ls_shift/su_mean 0.000
_refine_ls_structure_factor_coef Fsqd
_refine_ls_weighting_details 'calc w=1/[\s^2^(Fo^2^)+(0.0428P)^2^+0.3324P] where P=(Fo^2^+2Fc^2^)/3'
_refine_ls_weighting_scheme calc
_refine_ls_wR_factor_gt 0.0875
_refine_ls_wR_factor_ref 0.0955
_reflns_number_gt 5061
_reflns_number_total 6202
_reflns_threshold_expression >2sigma(I)

loop_
_symmetry_equiv_pos_as_xyz
'x, y, z'
'-x+1/2, -y, z+1/2'
'x+1/2, -y+1/2, -z'
'-x, y+1/2, -z+1/2'

loop_
_atom_site_label
_atom_site_type_symbol
_atom_site_fract_x
_atom_site_fract_y
_atom_site_fract_z
_atom_site_U_iso_or_equiv
_atom_site_adp_type
_atom_site_occupancy
_atom_site_symmetry_multiplicity
_atom_site_calc_flag
_atom_site_refinement_flags
Fe1 Fe 0.20611(5) -0.01087(3) 0.12409(2) 0.01968(12) Uani 1 1 d .
F1 F 0.4000(4) 0.26643(17) 0.31317(17) 0.0696(9) Uani 1 1 d .
F2 F 0.6179(4) 0.2000(2) 0.30356(16) 0.0733(9) Uani 1 1 d .
F3 F 0.5309(4) 0.08223(17) 0.35879(16) 0.0727(10) Uani 1 1 d .
F4 F 0.3121(4) 0.1477(3) 0.37024(19) 0.0931(12) Uani 1 1 d .
F5 F 0.4074(4) 0.13191(16) 0.26732(14) 0.0651(9) Uani 1 1 d .
F6 F 0.5209(3) 0.21489(16) 0.40575(12) 0.0508(7) Uani 1 1 d .
P1 P 0.03044(10) 0.08831(5) 0.13052(4) 0.02314(19) Uani 1 1 d .
P2 P 0.18308(10) -0.05833(5) 0.22900(4) 0.02166(19) Uani 1 1 d .
P3 P 0.05346(10) -0.11750(6) 0.09723(4) 0.02202(19) Uani 1 1 d .
P4 P 0.46373(12) 0.17398(6) 0.33633(5) 0.0316(2) Uani 1 1 d .
C1 C 0.3793(4) 0.0798(2) 0.10827(18) 0.0270(8) Uani 1 1 d .
H1 H 0.3870 0.1357 0.1293 0.032 Uiso 1 1 calc R
C2 C 0.4382(4) 0.0005(2) 0.13275(18) 0.0278(7) Uani 1 1 d .
H2 H 0.4938 -0.0062 0.1733 0.033 Uiso 1 1 calc R
C3 C 0.4010(4) -0.0678(2) 0.0870(2) 0.0290(8) Uani 1 1 d .
H3 H 0.4255 -0.1281 0.0919 0.035 Uiso 1 1 calc R
C4 C 0.3206(4) -0.0296(2) 0.03258(17) 0.0278(8) Uani 1 1 d .
H4 H 0.2835 -0.0597 -0.0060 0.033 Uiso 1 1 calc R
C5 C 0.3057(4) 0.0607(2) 0.04593(17) 0.0272(7) Uani 1 1 d .
H5 H 0.2552 0.1020 0.0182 0.033 Uiso 1 1 calc R
C6 C -0.0745(5) 0.1061(2) 0.21026(19) 0.0329(9) Uani 1 1 d .
H6A H -0.0294 0.1567 0.2341 0.040 Uiso 1 1 calc R
H6B H -0.1767 0.1233 0.1979 0.040 Uiso 1 1 calc R
C7 C -0.0845(4) 0.0302(2) 0.26043(18) 0.0293(8) Uani 1 1 d .
H7A H -0.1304 -0.0209 0.2376 0.035 Uiso 1 1 calc R
H7B H -0.1495 0.0475 0.2986 0.035 Uiso 1 1 calc R
C8 C 0.0663(4) 0.0032(2) 0.28839(17) 0.0288(7) Uani 1 1 d .
H8A H 0.0507 -0.0331 0.3294 0.035 Uiso 1 1 calc R
H8B H 0.1202 0.0568 0.3025 0.035 Uiso 1 1 calc R
C9 C 0.0931(4) -0.1670(2) 0.22840(18) 0.0255(7) Uani 1 1 d .
H9A H 0.1683 -0.2131 0.2203 0.031 Uiso 1 1 calc R
H9B H 0.0467 -0.1783 0.2730 0.031 Uiso 1 1 calc R
C10 C -0.0241(4) -0.1705(2) 0.17319(17) 0.0263(7) Uani 1 1 d .
H10A H -0.1145 -0.1392 0.1881 0.032 Uiso 1 1 calc R
H10B H -0.0505 -0.2322 0.1631 0.032 Uiso 1 1 calc R
C11 C -0.1094(4) -0.0920(2) 0.04542(19) 0.0298(8) Uani 1 1 d .
H11A H -0.0766 -0.0793 -0.0014 0.036 Uiso 1 1 calc R
H11B H -0.1743 -0.1443 0.0438 0.036 Uiso 1 1 calc R
C12 C -0.1998(4) -0.0138(2) 0.07154(19) 0.0315(8) Uani 1 1 d .
H12A H -0.2277 -0.0249 0.1193 0.038 Uiso 1 1 calc R
H12B H -0.2924 -0.0095 0.0448 0.038 Uiso 1 1 calc R
C13 C -0.1173(4) 0.0752(2) 0.06753(19) 0.0301(8) Uani 1 1 d .
H13A H -0.1901 0.1232 0.0736 0.036 Uiso 1 1 calc R
H13B H -0.0739 0.0814 0.0217 0.036 Uiso 1 1 calc R
C14 C 0.0890(4) 0.2029(2) 0.11530(18) 0.0248(7) Uani 1 1 d .
C15 C 0.1837(4) 0.2419(2) 0.16307(18) 0.0292(8) Uani 1 1 d .
H15 H 0.2116 0.2103 0.2026 0.035 Uiso 1 1 calc R
C16 C 0.2370(4) 0.3268(2) 0.1528(2) 0.0338(9) Uani 1 1 d .
H16 H 0.3020 0.3521 0.1852 0.041 Uiso 1 1 calc R
C17 C 0.1973(5) 0.3739(2) 0.0971(2) 0.0359(9) Uani 1 1 d .
H17 H 0.2343 0.4317 0.0906 0.043 Uiso 1 1 calc R
C18 C 0.1025(5) 0.3370(2) 0.0499(2) 0.0358(9) Uani 1 1 d .
H18 H 0.0736 0.3699 0.0113 0.043 Uiso 1 1 calc R
C19 C 0.0488(4) 0.2514(2) 0.05870(18) 0.0298(8) Uani 1 1 d .
H19 H -0.0154 0.2265 0.0258 0.036 Uiso 1 1 calc R
C20 C 0.3506(4) -0.0812(2) 0.27939(17) 0.0275(8) Uani 1 1 d .
H20A H 0.4139 -0.1225 0.2536 0.033 Uiso 1 1 calc R
H20B H 0.4067 -0.0259 0.2848 0.033 Uiso 1 1 calc R
C21 C 0.3229(5) -0.1193(3) 0.3483(2) 0.0379(9) Uani 1 1 d .
H21 H 0.2841 -0.0812 0.3820 0.045 Uiso 1 1 calc R
C22 C 0.3482(5) -0.2009(3) 0.3654(2) 0.0455(11) Uani 1 1 d .
H22A H 0.3869 -0.2410 0.3331 0.055 Uiso 1 1 calc R
H22B H 0.3277 -0.2201 0.4103 0.055 Uiso 1 1 calc R
C23 C 0.1366(4) -0.2110(2) 0.05127(18) 0.0249(7) Uani 1 1 d .
H23A H 0.1556 -0.1925 0.0040 0.030 Uiso 1 1 calc R
H23B H 0.2336 -0.2244 0.0722 0.030 Uiso 1 1 calc R
C24 C 0.0468(4) -0.2938(2) 0.04973(17) 0.0259(7) Uani 1 1 d .
H24 H -0.0495 -0.2911 0.0304 0.031 Uiso 1 1 calc R
C25 C 0.0925(5) -0.3694(2) 0.07327(18) 0.0319(8) Uani 1 1 d .
H25A H 0.1882 -0.3742 0.0929 0.038 Uiso 1 1 calc R
H25B H 0.0300 -0.4194 0.0707 0.038 Uiso 1 1 calc R

loop_
_atom_site_aniso_label
_atom_site_aniso_U_11
_atom_site_aniso_U_22
_atom_site_aniso_U_33
_atom_site_aniso_U_23
_atom_site_aniso_U_13
_atom_site_aniso_U_12
Fe1 0.0169(2) 0.0216(2) 0.0205(2) -0.00019(18) 0.0021(2) 0.00033(19)
F1 0.074(2) 0.0421(15) 0.092(2) -0.0089(14) -0.0327(18) 0.0125(15)
F2 0.055(2) 0.104(2) 0.061(2) 0.0103(17) 0.0163(15) -0.0163(18)
F3 0.102(3) 0.0399(13) 0.076(2) 0.0042(13) -0.0500(19) 0.0015(15)
F4 0.057(2) 0.135(3) 0.088(2) -0.011(2) 0.018(2) -0.052(2)
F5 0.107(3) 0.0472(14) 0.0410(14) -0.0053(12) -0.0366(16) -0.0015(15)
F6 0.0646(18) 0.0515(14) 0.0361(13) -0.0080(10) -0.0076(13) -0.0166(13)
P1 0.0203(4) 0.0247(4) 0.0243(4) 0.0005(3) 0.0017(4) 0.0030(3)
P2 0.0222(5) 0.0217(4) 0.0211(4) -0.0009(3) 0.0016(4) -0.0017(4)
P3 0.0186(4) 0.0249(4) 0.0227(4) -0.0025(3) 0.0002(4) -0.0007(3)
P4 0.0336(6) 0.0321(5) 0.0292(5) -0.0012(4) -0.0053(4) -0.0075(4)
C1 0.0223(18) 0.0215(16) 0.037(2) -0.0023(14) 0.0096(15) -0.0048(14)
C2 0.0184(15) 0.0363(19) 0.0287(18) 0.0037(15) 0.0040(14) 0.0004(15)
C3 0.0226(19) 0.0244(17) 0.040(2) -0.0016(15) 0.0098(16) 0.0016(14)
C4 0.0231(19) 0.0370(19) 0.0233(17) -0.0062(13) 0.0082(14) -0.0029(15)
C5 0.0231(18) 0.0279(16) 0.0307(18) 0.0056(13) 0.0077(16) 0.0012(16)
C6 0.032(2) 0.0314(19) 0.035(2) 0.0013(15) 0.0139(16) 0.0069(16)
C7 0.028(2) 0.0334(19) 0.0264(18) -0.0011(14) 0.0083(15) 0.0019(15)
C8 0.0321(19) 0.0278(18) 0.0264(17) -0.0031(14) 0.0048(14) -0.0029(16)
C9 0.0282(19) 0.0241(17) 0.0242(17) 0.0012(14) 0.0028(15) -0.0040(15)
C10 0.0231(18) 0.0260(17) 0.0297(18) -0.0006(13) 0.0030(15) -0.0057(15)
C11 0.0232(19) 0.0358(19) 0.0304(19) -0.0003(15) -0.0077(15) 0.0013(16)
C12 0.0219(18) 0.0361(18) 0.037(2) -0.0035(15) -0.0039(16) 0.0005(18)
C13 0.0220(19) 0.0346(19) 0.034(2) -0.0029(15) -0.0040(15) 0.0061(16)
C14 0.0235(18) 0.0239(16) 0.0269(18) 0.0010(13) 0.0034(14) 0.0055(13)
C15 0.030(2) 0.0272(17) 0.0304(19) -0.0013(14) 0.0033(16) 0.0064(16)
C16 0.029(2) 0.0319(18) 0.041(2) -0.0085(17) 0.0055(16) 0.0041(16)
C17 0.031(2) 0.0273(17) 0.049(2) 0.0030(16) 0.006(2) -0.0012(17)
C18 0.033(2) 0.033(2) 0.042(2) 0.0115(16) 0.0044(18) 0.0044(17)
C19 0.029(2) 0.0299(18) 0.0308(19) 0.0029(15) 0.0047(16) 0.0029(16)
C20 0.030(2) 0.0281(17) 0.0246(18) -0.0009(14) -0.0054(15) -0.0018(15)
C21 0.036(2) 0.049(2) 0.0281(19) 0.0038(17) -0.0047(17) 0.0018(19)
C22 0.048(3) 0.053(3) 0.036(2) 0.0143(19) -0.008(2) -0.006(2)
C23 0.0265(19) 0.0241(16) 0.0241(17) -0.0038(13) 0.0017(15) 0.0010(14)
C24 0.0244(19) 0.0292(17) 0.0241(17) -0.0032(13) -0.0016(15) -0.0049(15)
C25 0.035(2) 0.0323(19) 0.0281(19) -0.0018(15) -0.0017(16) -0.0049(16)

loop_
_atom_type_symbol
_atom_type_description
_atom_type_scat_dispersion_real
_atom_type_scat_dispersion_imag
_atom_type_scat_source
C C 0.0033 0.0016 'International Tables Vol C Tables 4.2.6.8 and 6.1.1.4'
H H 0.0000 0.0000 'International Tables Vol C Tables 4.2.6.8 and 6.1.1.4'
P P 0.1023 0.0942 'International Tables Vol C Tables 4.2.6.8 and 6.1.1.4'
F F 0.0171 0.0103 'International Tables Vol C Tables 4.2.6.8 and 6.1.1.4'
Fe Fe 0.3463 0.8444 'International Tables Vol C Tables 4.2.6.8 and 6.1.1.4'

loop_
_geom_angle_atom_site_label_1
_geom_angle_atom_site_label_2
_geom_angle_atom_site_label_3
_geom_angle
C5 Fe1 C3 66.24(14)
C5 Fe1 C4 39.23(13)
C3 Fe1 C4 39.62(14)
C5 Fe1 C1 39.74(14)
C3 Fe1 C1 66.18(14)
C4 Fe1 C1 66.21(14)
C5 Fe1 C2 65.79(14)
C3 Fe1 C2 39.41(14)
C4 Fe1 C2 65.91(14)
C1 Fe1 C2 38.89(13)
C5 Fe1 P1 89.67(10)
C3 Fe1 P1 155.91(11)
C4 Fe1 P1 119.94(10)
C1 Fe1 P1 95.39(10)
C2 Fe1 P1 131.05(10)
C5 Fe1 P3 118.53(10)
C3 Fe1 P3 97.89(10)
C4 Fe1 P3 90.06(10)
C1 Fe1 P3 156.08(10)
C2 Fe1 P3 134.77(10)
P1 Fe1 P3 93.98(4)
C5 Fe1 P2 154.77(11)
C3 Fe1 P2 105.77(11)
C4 Fe1 P2 144.10(10)
C1 Fe1 P2 115.08(10)
C2 Fe1 P2 92.57(10)
P1 Fe1 P2 95.93(4)
P3 Fe1 P2 85.68(3)
C13 P1 C14 101.59(17)
C13 P1 C6 102.63(19)
C14 P1 C6 98.38(16)
C13 P1 Fe1 114.31(12)
C14 P1 Fe1 115.71(11)
C6 P1 Fe1 121.25(13)
C8 P2 C9 102.10(16)
C8 P2 C20 102.93(17)
C9 P2 C20 101.25(16)
C8 P2 Fe1 119.15(12)
C9 P2 Fe1 109.28(12)
C20 P2 Fe1 119.44(12)
C11 P3 C10 104.01(17)
C11 P3 C23 102.46(17)
C10 P3 C23 102.50(16)
C11 P3 Fe1 118.79(12)
C10 P3 Fe1 111.50(12)
C23 P3 Fe1 115.69(12)
F4 P4 F2 178.9(2)
F4 P4 F3 89.4(2)
F2 P4 F3 89.9(2)
F4 P4 F1 91.9(2)
F2 P4 F1 88.82(19)
F3 P4 F1 178.7(2)
F4 P4 F5 89.05(19)
F2 P4 F5 91.84(19)
F3 P4 F5 90.37(14)
F1 P4 F5 89.71(15)
F4 P4 F6 90.91(17)
F2 P4 F6 88.19(16)
F3 P4 F6 88.88(15)
F1 P4 F6 91.03(15)
F5 P4 F6 179.26(16)
C2 C1 C5 107.3(3)
C2 C1 Fe1 70.58(19)
C5 C1 Fe1 69.48(19)
C1 C2 C3 108.8(3)
C1 C2 Fe1 70.5(2)
C3 C2 Fe1 69.7(2)
C2 C3 C4 107.5(3)
C2 C3 Fe1 70.89(19)
C4 C3 Fe1 70.4(2)
C5 C4 C3 107.9(3)
C5 C4 Fe1 70.07(19)
C3 C4 Fe1 70.0(2)
C4 C5 C1 108.4(3)
C4 C5 Fe1 70.70(19)
C1 C5 Fe1 70.78(19)
C7 C6 P1 118.0(2)
C6 C7 C8 112.7(3)
C7 C8 P2 114.8(2)
C10 C9 P2 110.0(2)
C9 C10 P3 107.7(2)
C12 C11 P3 113.9(2)
C11 C12 C13 114.0(3)
C12 C13 P1 114.3(2)
C19 C14 C15 118.3(3)
C19 C14 P1 124.0(3)
C15 C14 P1 117.7(3)
C16 C15 C14 120.3(3)
C17 C16 C15 121.1(4)
C16 C17 C18 119.4(3)
C17 C18 C19 120.6(4)
C14 C19 C18 120.3(4)
C21 C20 P2 115.2(3)
C22 C21 C20 125.0(4)
C24 C23 P3 116.0(3)
C25 C24 C23 124.2(4)

loop_
_geom_bond_atom_site_label_1
_geom_bond_atom_site_label_2
_geom_bond_distance
Fe1 C5 2.092(3)
Fe1 C3 2.094(4)
Fe1 C4 2.100(3)
Fe1 C1 2.109(3)
Fe1 C2 2.110(3)
Fe1 P1 2.1943(9)
Fe1 P3 2.1954(10)
Fe1 P2 2.2026(9)
F1 P4 1.589(3)
F2 P4 1.585(3)
F3 P4 1.587(3)
F4 P4 1.576(3)
F5 P4 1.589(3)
F6 P4 1.591(2)
P1 C13 1.835(4)
P1 C14 1.849(3)
P1 C6 1.857(4)
P2 C8 1.834(3)
P2 C9 1.844(3)
P2 C20 1.844(4)
P3 C11 1.833(4)
P3 C10 1.840(3)
P3 C23 1.848(3)
C1 C2 1.405(5)
C1 C5 1.428(5)
C2 C3 1.418(5)
C3 C4 1.422(5)
C4 C5 1.407(5)
C6 C7 1.526(5)
C7 C8 1.526(5)
C9 C10 1.520(5)
C11 C12 1.534(5)
C12 C13 1.548(5)
C14 C19 1.388(5)
C14 C15 1.404(5)
C15 C16 1.395(5)
C16 C17 1.361(6)
C17 C18 1.384(6)
C18 C19 1.401(5)
C20 C21 1.498(5)
C21 C22 1.309(5)
C23 C24 1.499(5)
C24 C25 1.309(5)

loop_
_geom_torsion_atom_site_label_1
_geom_torsion_atom_site_label_2
_geom_torsion_atom_site_label_3
_geom_torsion_atom_site_label_4
_geom_torsion
C5 Fe1 P1 C13 81.94(17)
C3 Fe1 P1 C13 82.9(3)
C4 Fe1 P1 C13 55.73(19)
C1 Fe1 P1 C13 121.33(17)
C2 Fe1 P1 C13 138.66(19)
P3 Fe1 P1 C13 -36.64(14)
P2 Fe1 P1 C13 -122.70(14)
C5 Fe1 P1 C14 -35.59(17)
C3 Fe1 P1 C14 -34.7(3)
C4 Fe1 P1 C14 -61.80(17)
C1 Fe1 P1 C14 3.79(16)
C2 Fe1 P1 C14 21.13(19)
P3 Fe1 P1 C14 -154.17(13)
P2 Fe1 P1 C14 119.76(13)
C5 Fe1 P1 C6 -154.37(19)
C3 Fe1 P1 C6 -153.4(3)
C4 Fe1 P1 C6 179.42(19)
C1 Fe1 P1 C6 -114.98(19)
C2 Fe1 P1 C6 -97.6(2)
P3 Fe1 P1 C6 87.06(16)
P2 Fe1 P1 C6 0.99(16)
C5 Fe1 P2 C8 91.7(3)
C3 Fe1 P2 C8 159.19(17)
C4 Fe1 P2 C8 172.1(2)
C1 Fe1 P2 C8 88.53(17)
C2 Fe1 P2 C8 121.46(16)
P1 Fe1 P2 C8 -10.26(14)
P3 Fe1 P2 C8 -103.82(14)
C5 Fe1 P2 C9 -151.6(3)
C3 Fe1 P2 C9 -84.10(16)
C4 Fe1 P2 C9 -71.2(2)
C1 Fe1 P2 C9 -154.76(16)
C2 Fe1 P2 C9 -121.83(16)
P1 Fe1 P2 C9 106.45(13)
P3 Fe1 P2 C9 12.89(13)
C5 Fe1 P2 C20 -35.8(3)
C3 Fe1 P2 C20 31.67(17)
C4 Fe1 P2 C20 44.5(2)
C1 Fe1 P2 C20 -38.99(18)
C2 Fe1 P2 C20 -6.06(16)
P1 Fe1 P2 C20 -137.79(13)
P3 Fe1 P2 C20 128.65(13)
C5 Fe1 P3 C11 -58.09(19)
C3 Fe1 P3 C11 -125.28(18)
C4 Fe1 P3 C11 -86.32(18)
C1 Fe1 P3 C11 -79.2(3)
C2 Fe1 P3 C11 -141.30(19)
P1 Fe1 P3 C11 33.71(15)
P2 Fe1 P3 C11 129.37(15)
C5 Fe1 P3 C10 -178.97(17)
C3 Fe1 P3 C10 113.83(17)
C4 Fe1 P3 C10 152.80(16)
C1 Fe1 P3 C10 159.9(3)
C2 Fe1 P3 C10 97.82(19)
P1 Fe1 P3 C10 -87.18(13)
P2 Fe1 P3 C10 8.49(13)
C5 Fe1 P3 C23 64.43(17)
C3 Fe1 P3 C23 -2.76(17)
C4 Fe1 P3 C23 36.20(16)
C1 Fe1 P3 C23 43.3(3)
C2 Fe1 P3 C23 -18.8(2)
P1 Fe1 P3 C23 156.23(13)
P2 Fe1 P3 C23 -108.11(13)
C5 Fe1 C1 C2 -118.0(3)
C3 Fe1 C1 C2 -37.1(2)
C4 Fe1 C1 C2 -80.6(2)
P1 Fe1 C1 C2 159.03(19)
P3 Fe1 C1 C2 -88.4(3)
P2 Fe1 C1 C2 59.9(2)
C3 Fe1 C1 C5 80.9(2)
C4 Fe1 C1 C5 37.4(2)
C2 Fe1 C1 C5 118.0(3)
P1 Fe1 C1 C5 -82.97(19)
P3 Fe1 C1 C5 29.6(4)
P2 Fe1 C1 C5 177.89(17)
C5 C1 C2 C3 -0.6(4)
Fe1 C1 C2 C3 59.4(2)
C5 C1 C2 Fe1 -60.0(2)
C5 Fe1 C2 C1 38.2(2)
C3 Fe1 C2 C1 119.7(3)
C4 Fe1 C2 C1 81.4(2)
P1 Fe1 C2 C1 -28.2(3)
P3 Fe1 C2 C1 145.19(17)
P2 Fe1 C2 C1 -128.3(2)
C5 Fe1 C2 C3 -81.5(2)
C4 Fe1 C2 C3 -38.3(2)
C1 Fe1 C2 C3 -119.7(3)
P1 Fe1 C2 C3 -147.89(18)
P3 Fe1 C2 C3 25.5(3)
P2 Fe1 C2 C3 112.0(2)
C1 C2 C3 C4 1.3(4)
Fe1 C2 C3 C4 61.2(2)
C1 C2 C3 Fe1 -59.9(2)
C5 Fe1 C3 C2 80.2(2)
C4 Fe1 C3 C2 117.5(3)
C1 Fe1 C3 C2 36.6(2)
P1 Fe1 C3 C2 79.2(3)
P3 Fe1 C3 C2 -162.03(19)
P2 Fe1 C3 C2 -74.3(2)
C5 Fe1 C3 C4 -37.3(2)
C1 Fe1 C3 C4 -80.9(2)
C2 Fe1 C3 C4 -117.5(3)
P1 Fe1 C3 C4 -38.3(4)
P3 Fe1 C3 C4 80.47(19)
P2 Fe1 C3 C4 168.18(17)
C2 C3 C4 C5 -1.5(4)
Fe1 C3 C4 C5 60.0(3)
C2 C3 C4 Fe1 -61.5(2)
C3 Fe1 C4 C5 -118.7(3)
C1 Fe1 C4 C5 -37.9(2)
C2 Fe1 C4 C5 -80.6(2)
P1 Fe1 C4 C5 44.3(2)
P3 Fe1 C4 C5 138.9(2)
P2 Fe1 C4 C5 -138.4(2)
C5 Fe1 C4 C3 118.7(3)
C1 Fe1 C4 C3 80.8(2)
C2 Fe1 C4 C3 38.1(2)
P1 Fe1 C4 C3 163.02(17)
P3 Fe1 C4 C3 -102.35(19)
P2 Fe1 C4 C3 -19.6(3)
C3 C4 C5 C1 1.1(4)
Fe1 C4 C5 C1 61.1(2)
C3 C4 C5 Fe1 -60.0(3)
C2 C1 C5 C4 -0.3(4)
Fe1 C1 C5 C4 -61.0(2)
C2 C1 C5 Fe1 60.7(2)
C3 Fe1 C5 C4 37.7(2)
C1 Fe1 C5 C4 118.4(3)
C2 Fe1 C5 C4 81.0(2)
P1 Fe1 C5 C4 -142.8(2)
P3 Fe1 C5 C4 -48.4(2)
P2 Fe1 C5 C4 113.9(3)
C3 Fe1 C5 C1 -80.7(2)
C4 Fe1 C5 C1 -118.4(3)
C2 Fe1 C5 C1 -37.4(2)
P1 Fe1 C5 C1 98.84(19)
P3 Fe1 C5 C1 -166.81(17)
P2 Fe1 C5 C1 -4.5(4)
C13 P1 C6 C7 104.2(3)
C14 P1 C6 C7 -151.8(3)
Fe1 P1 C6 C7 -24.8(4)
P1 C6 C7 C8 63.0(4)
C6 C7 C8 P2 -74.5(3)
C9 P2 C8 C7 -74.2(3)
C20 P2 C8 C7 -178.9(3)
Fe1 P2 C8 C7 46.2(3)
C8 P2 C9 C10 90.2(3)
C20 P2 C9 C10 -163.8(3)
Fe1 P2 C9 C10 -36.8(3)
P2 C9 C10 P3 42.5(3)
C11 P3 C10 C9 -161.7(2)
C23 P3 C10 C9 91.8(3)
Fe1 P3 C10 C9 -32.5(3)
C10 P3 C11 C12 74.7(3)
C23 P3 C11 C12 -178.8(3)
Fe1 P3 C11 C12 -49.9(3)
P3 C11 C12 C13 66.3(4)
C11 C12 C13 P1 -73.1(4)
C14 P1 C13 C12 -175.1(3)
C6 P1 C13 C12 -73.6(3)
Fe1 P1 C13 C12 59.6(3)
C13 P1 C14 C19 -13.5(3)
C6 P1 C14 C19 -118.3(3)
Fe1 P1 C14 C19 110.9(3)
C13 P1 C14 C15 168.6(3)
C6 P1 C14 C15 63.8(3)
Fe1 P1 C14 C15 -67.0(3)
C19 C14 C15 C16 -0.9(5)
P1 C14 C15 C16 177.1(3)
C14 C15 C16 C17 0.8(6)
C15 C16 C17 C18 0.0(6)
C16 C17 C18 C19 -0.8(6)
C15 C14 C19 C18 0.2(5)
P1 C14 C19 C18 -177.7(3)
C17 C18 C19 C14 0.7(6)
C8 P2 C20 C21 49.5(3)
C9 P2 C20 C21 -55.9(3)
Fe1 P2 C20 C21 -175.8(2)
P2 C20 C21 C22 107.1(4)
C11 P3 C23 C24 -65.7(3)
C10 P3 C23 C24 42.0(3)
Fe1 P3 C23 C24 163.5(2)
P3 C23 C24 C25 -121.3(4)

_cod_database_code 4063247
_journal_paper_doi 10.1021/om060798g
